data_4338037
loop_
_publ_author_name
'Kawahara, Ryosuke'
'Uchida, Sayaka'
'Mizuno, Noritaka'

_publ_section_title
;
 Concerted Functions of Anions and Cations in a Molecular Ionic Crystal
 with Stable Three-Dimensional Micropores.
;
_journal_issue 7
_journal_name_full 'Inorganic chemistry'
_journal_page_first 3655
_journal_paper_doi 10.1021/ic4031574
_journal_volume 53
_journal_year 2014
_chemical_formula_moiety 'C18 Cr3 O38.33 P0.33 W4'
_chemical_formula_sum 'C18 Cr3 O38.33 P0.33 W4'
_chemical_formula_weight 1731.06
_space_group_IT_number 148
_symmetry_cell_setting trigonal
_symmetry_Int_Tables_number 148
_symmetry_space_group_name_Hall '-R 3'
_symmetry_space_group_name_H-M 'R -3 :H'
_atom_sites_solution_primary direct
_atom_sites_solution_secondary difmap
_cell_angle_alpha 90.0000
_cell_angle_beta 90.0000
_cell_angle_gamma 120.0000
_cell_formula_units_Z 18
_cell_length_a 31.33(4)
_cell_length_b 31.33(4)
_cell_length_c 21.84(3)
_cell_measurement_reflns_used 198
_cell_measurement_temperature 93
_cell_measurement_theta_max 27.48
_cell_measurement_theta_min 2.01
_cell_volume 18565(4)
_computing_cell_refinement CrystalClear
_computing_data_collection 'CrystalClear (Rigaku Inc., 2007)'
_computing_data_reduction CrystalClear
_computing_molecular_graphics 'CrystalStructure 4.0'
_computing_publication_material 'CrystalStructure 4.0 (Rigaku, 2010)'
_computing_structure_refinement 'SHELXL97 (Sheldrick, 2008)'
_computing_structure_solution 'SIR2004 (Burla, et al., 2005)'
_diffrn_ambient_temperature 93
_diffrn_detector_area_resol_mean 14.629
_diffrn_measured_fraction_theta_full 1.000
_diffrn_measured_fraction_theta_max 1.000
_diffrn_measurement_device_type 'Rigaku Saturn70'
_diffrn_measurement_method \w
_diffrn_radiation_type 'Mo K\a'
_diffrn_radiation_wavelength 0.71070
_diffrn_reflns_av_R_equivalents 0.1005
_diffrn_reflns_limit_h_max 34
_diffrn_reflns_limit_h_min -40
_diffrn_reflns_limit_k_max 35
_diffrn_reflns_limit_k_min -40
_diffrn_reflns_limit_l_max 28
_diffrn_reflns_limit_l_min -28
_diffrn_reflns_number 49565
_diffrn_reflns_theta_full 27.48
_diffrn_reflns_theta_max 27.48
_exptl_absorpt_coefficient_mu 12.008
_exptl_absorpt_correction_T_max 0.091
_exptl_absorpt_correction_T_min 0.035
_exptl_absorpt_correction_type multi-scan
_exptl_absorpt_process_details 'REQAB (Rigaku, 1998)'
_exptl_crystal_colour green
_exptl_crystal_density_diffrn 2.786
_exptl_crystal_density_method 'not measured'
_exptl_crystal_description block
_exptl_crystal_F_000 14176.62
_exptl_crystal_size_max 0.200
_exptl_crystal_size_mid 0.200
_exptl_crystal_size_min 0.200
_refine_diff_density_max 4.890
_refine_diff_density_min -2.260
_refine_ls_goodness_of_fit_ref 1.313
_refine_ls_number_parameters 276
_refine_ls_number_reflns 9472
_refine_ls_number_restraints 0
_refine_ls_R_factor_gt 0.0943
_refine_ls_shift/su_max 0.002
_refine_ls_structure_factor_coef Fsqd
_refine_ls_weighting_details 'w = 1/[\s^2^(Fo^2^)+(0.1000P)^2^+0.0000P] where P=(Fo^2^+2Fc^2^)/3'
_refine_ls_weighting_scheme calc
_refine_ls_wR_factor_ref 0.2378
_reflns_number_gt 7915
_reflns_number_total 9472
_reflns_threshold_expression F^2^>2.0\s(F^2^)
_cod_data_source_file ic4031574_si_002.cif
_cod_data_source_block 120620-2
_cod_depositor_comments 'Adding full bibliography for 4338037.cif.'
_cod_original_cell_volume 18568(40)
_cod_original_sg_symbol_H-M 'R -3:H'
_cod_database_code 4338037

loop_
_symmetry_equiv_pos_site_id
_symmetry_equiv_pos_as_xyz
1 +X,+Y,+Z
2 -Y,+X-Y,+Z
3 -X+Y,-X,+Z
4 -X,-Y,-Z
5 +Y,-X+Y,-Z
6 +X-Y,+X,-Z
7 2/3+X,1/3+Y,1/3+Z
8 2/3-Y,1/3+X-Y,1/3+Z
9 2/3-X+Y,1/3-X,1/3+Z
10 2/3-X,1/3-Y,1/3-Z
11 2/3+Y,1/3-X+Y,1/3-Z
12 2/3+X-Y,1/3+X,1/3-Z
13 1/3+X,2/3+Y,2/3+Z
14 1/3-Y,2/3+X-Y,2/3+Z
15 1/3-X+Y,2/3-X,2/3+Z
16 1/3-X,2/3-Y,2/3-Z
17 1/3+Y,2/3-X+Y,2/3-Z
18 1/3+X-Y,2/3+X,2/3-Z

loop_
_atom_site_label
_atom_site_type_symbol
_atom_site_fract_x
_atom_site_fract_y
_atom_site_fract_z
_atom_site_U_iso_or_equiv
_atom_site_adp_type
_atom_site_occupancy
_atom_site_symmetry_multiplicity
_atom_site_calc_flag
W1 W 0.87720(2) -0.10064(2) 0.24310(3) 0.02713(19) Uani 1.0 18 d
W2 W 1.02544(2) -0.04617(2) 0.10269(3) 0.02759(19) Uani 1.0 18 d
W3 W 0.97196(2) -0.12466(2) 0.23932(3) 0.02729(19) Uani 1.0 18 d
W4 W 0.95112(2) -0.07750(2) 0.36937(3) 0.0291(2) Uani 1.0 18 d
Cr1 Cr 0.91936(9) -0.30953(9) 0.34810(12) 0.0277(6) Uani 1.0 18 d
Cr2 Cr 0.96642(9) -0.33237(9) 0.46957(11) 0.0267(6) Uani 1.0 18 d
Cr3 Cr 0.98122(9) -0.22184(9) 0.44765(11) 0.0266(6) Uani 1.0 18 d
P1 P 1.0000 0.0000 0.2383(3) 0.0191(14) Uiso 1.0 6 d
O1 O 0.9659(4) -0.0516(4) 0.2614(5) 0.029(3) Uiso 1.0 18 d
O2 O 1.0000 0.0000 0.1693(9) 0.030(5) Uiso 1.0 6 d
O3 O 0.8874(4) -0.1049(4) 0.3284(5) 0.030(3) Uiso 1.0 18 d
O4 O 0.9602(4) -0.1247(4) 0.3251(5) 0.029(3) Uiso 1.0 18 d
O5 O 0.8970(4) -0.0770(4) 0.1603(5) 0.028(3) Uiso 1.0 18 d
O6 O 0.9859(4) -0.0982(4) 0.1585(5) 0.026(3) Uiso 1.0 18 d
O7 O 0.9638(4) -0.0550(4) 0.0725(5) 0.027(3) Uiso 1.0 18 d
O8 O 1.0397(4) -0.0818(4) 0.2561(5) 0.029(3) Uiso 1.0 18 d
O9 O 0.9454(4) -0.0196(4) 0.3770(5) 0.031(3) Uiso 1.0 18 d
O10 O 1.0403(4) -0.0749(4) 0.0473(6) 0.035(3) Uiso 1.0 18 d
O11 O 0.9053(4) -0.1415(4) 0.2278(6) 0.033(3) Uiso 1.0 18 d
O12 O 0.9692(4) -0.1797(4) 0.2291(6) 0.035(3) Uiso 1.0 18 d
O13 O 0.9343(5) -0.1033(5) 0.4400(6) 0.040(3) Uiso 1.0 18 d
O14 O 0.8163(4) -0.1421(4) 0.2361(5) 0.029(3) Uiso 1.0 18 d
O20 O 0.9557(4) -0.2880(4) 0.4235(5) 0.027(3) Uiso 1.0 18 d
O21 O 0.8799(5) -0.3313(5) 0.2696(6) 0.044(4) Uiso 1.0 18 d
O22 O 0.9780(4) -0.3802(4) 0.5203(5) 0.030(3) Uiso 1.0 18 d
O23 O 1.0101(4) -0.1487(4) 0.4732(6) 0.033(3) Uiso 1.0 18 d
O24 O 0.8618(4) -0.3639(4) 0.3888(6) 0.035(3) Uiso 1.0 18 d
O25 O 0.8964(4) -0.3849(4) 0.4633(6) 0.036(3) Uiso 1.0 18 d
O26 O 0.9426(5) -0.3553(5) 0.3229(6) 0.041(3) Uiso 1.0 18 d
O27 O 0.9813(4) -0.3638(4) 0.4023(5) 0.032(3) Uiso 1.0 18 d
O28 O 0.9540(4) -0.3108(4) 0.5498(5) 0.029(3) Uiso 1.0 18 d
O29 O 0.9585(4) -0.2381(5) 0.5349(6) 0.036(3) Uiso 1.0 18 d
O30 O 1.0384(4) -0.2870(4) 0.4810(5) 0.033(3) Uiso 1.0 18 d
O31 O 1.0458(4) -0.2123(4) 0.4697(6) 0.034(3) Uiso 1.0 18 d
O32 O 0.9204(5) -0.2207(5) 0.4356(6) 0.038(3) Uiso 1.0 18 d
O33 O 0.8903(4) -0.2667(4) 0.3534(6) 0.037(3) Uiso 1.0 18 d
O34 O 1.0076(4) -0.1967(4) 0.3658(6) 0.036(3) Uiso 1.0 18 d
O35 O 0.9773(4) -0.2614(4) 0.2999(6) 0.032(3) Uiso 1.0 18 d
O101 O 0.4362(7) 0.0910(7) 0.5220(10) 0.094(6) Uiso 1.0 18 d
O102 O 0.5806(9) 0.0628(9) 0.4999(12) 0.129(9) Uiso 1.0 18 d
O103 O 0.9139(7) 0.1643(8) 0.1161(10) 0.102(7) Uiso 1.0 18 d
O104 O 0.8252(5) -0.0959(5) 0.4264(6) 0.049(4) Uiso 1.0 18 d
O105 O 1.1641(10) 0.0636(10) 0.0681(12) 0.157(11) Uiso 1.0 18 d
C1 C 0.8603(6) -0.3903(6) 0.4333(8) 0.033(4) Uiso 1.0 18 d
C2 C 0.8115(7) -0.4330(7) 0.4498(8) 0.036(4) Uiso 1.0 18 d
C3 C 0.7724(7) -0.4414(7) 0.4220(9) 0.037(4) Uiso 1.0 18 d
C4 C 0.9650(6) -0.3727(6) 0.3493(8) 0.030(4) Uiso 1.0 18 d
C5 C 0.9752(7) -0.4064(7) 0.3114(10) 0.047(5) Uiso 1.0 18 d
C6 C 0.9923(8) -0.4341(8) 0.3357(10) 0.050(5) Uiso 1.0 18 d
C7 C 0.9509(6) -0.2749(6) 0.5657(8) 0.033(4) Uiso 1.0 18 d
C8 C 0.9360(7) -0.2731(7) 0.6310(9) 0.039(5) Uiso 1.0 18 d
C9 C 0.9330(8) -0.3075(8) 0.6719(11) 0.056(6) Uiso 1.0 18 d
C10 C 1.0637(6) -0.2397(6) 0.4797(8) 0.032(4) Uiso 1.0 18 d
C11 C 1.1174(7) -0.2166(7) 0.4913(9) 0.037(4) Uiso 1.0 18 d
C12 C 1.1471(7) -0.1673(7) 0.4823(9) 0.043(5) Uiso 1.0 18 d
C13 C 0.8900(7) -0.2372(7) 0.3914(8) 0.034(4) Uiso 1.0 18 d
C14 C 0.8554(7) -0.2189(7) 0.3863(9) 0.036(4) Uiso 1.0 18 d
C15 C 0.8297(7) -0.2265(7) 0.3323(10) 0.048(5) Uiso 1.0 18 d
C16 C 1.0096(6) -0.2176(6) 0.3181(8) 0.028(4) Uiso 1.0 18 d
C17 C 1.0530(6) -0.1901(6) 0.2751(8) 0.033(4) Uiso 1.0 18 d
C18 C 1.0920(7) -0.1498(7) 0.2935(9) 0.036(4) Uiso 1.0 18 d

loop_
_atom_site_aniso_label
_atom_site_aniso_U_11
_atom_site_aniso_U_22
_atom_site_aniso_U_33
_atom_site_aniso_U_12
_atom_site_aniso_U_13
_atom_site_aniso_U_23
W1 0.0255(4) 0.0272(4) 0.0260(4) 0.0112(3) 0.0006(3) 0.0023(3)
W2 0.0324(4) 0.0314(4) 0.0207(4) 0.0173(3) -0.0003(3) -0.0029(3)
W3 0.0296(4) 0.0257(4) 0.0267(4) 0.0138(3) -0.0016(3) 0.0006(3)
W4 0.0328(4) 0.0309(4) 0.0216(4) 0.0146(3) 0.0022(3) 0.0042(3)
Cr1 0.0289(14) 0.0292(14) 0.0216(13) 0.0120(12) 0.0021(11) 0.0006(11)
Cr2 0.0298(14) 0.0302(14) 0.0217(13) 0.0162(12) -0.0010(11) -0.0032(11)
Cr3 0.0320(14) 0.0313(14) 0.0162(12) 0.0155(12) 0.0015(11) 0.0005(10)

loop_
_atom_type_symbol
_atom_type_description
_atom_type_scat_dispersion_real
_atom_type_scat_dispersion_imag
_atom_type_scat_source
C C 0.0033 0.0016
;
International Tables for Crystallography
(1992, Vol. C, Tables 4.2.6.8 and 6.1.1.4)
;
O O 0.0106 0.0060
;
International Tables for Crystallography
(1992, Vol. C, Tables 4.2.6.8 and 6.1.1.4)
;
Cr Cr 0.3209 0.6236
;
International Tables for Crystallography
(1992, Vol. C, Tables 4.2.6.8 and 6.1.1.4)
;
W W -0.8490 6.8722
;
International Tables for Crystallography
(1992, Vol. C, Tables 4.2.6.8 and 6.1.1.4)
;
P P 0.1023 0.0942
;
International Tables for Crystallography
(1992, Vol. C, Tables 4.2.6.8 and 6.1.1.4)
;

loop_
_geom_angle_atom_site_label_1
_geom_angle_atom_site_label_2
_geom_angle_atom_site_label_3
_geom_angle
_geom_angle_publ_flag
_geom_angle_site_symmetry_1
_geom_angle_site_symmetry_3
O3 W1 O1 72.9(4) yes . .
O3 W1 O11 88.6(6) yes . .
O3 W1 O8 90.2(6) yes . 3_765
O3 W1 O14 101.5(5) yes . .
O3 W1 O5 155.1(4) yes . .
O1 W1 O11 71.9(5) yes . .
O1 W1 O8 84.1(6) yes . 3_765
O1 W1 O14 170.7(6) yes . .
O1 W1 O5 82.3(4) yes . .
O11 W1 O8 155.2(5) yes . 3_765
O11 W1 O14 101.0(6) yes . .
O11 W1 O5 85.8(6) yes . .
O8 W1 O14 103.5(7) yes 3_765 .
O8 W1 O5 85.0(6) yes 3_765 .
O14 W1 O5 103.4(5) yes . .
O1 W3 O12 172.6(5) yes . .
O1 W3 O4 72.6(5) yes . .
O1 W3 O11 72.3(5) yes . .
O1 W3 O8 83.2(5) yes . .
O1 W3 O6 83.3(5) yes . .
O12 W3 O4 102.5(6) yes . .
O12 W3 O11 102.1(6) yes . .
O12 W3 O8 102.5(6) yes . .
O12 W3 O6 101.8(6) yes . .
O4 W3 O11 86.9(5) yes . .
O4 W3 O8 87.6(5) yes . .
O4 W3 O6 155.7(6) yes . .
O11 W3 O8 155.4(6) yes . .
O11 W3 O6 88.8(5) yes . .
O8 W3 O6 86.4(5) yes . .
O3 W4 O1 71.8(4) yes . .
O3 W4 O13 101.6(5) yes . .
O3 W4 O4 86.8(6) yes . .
O3 W4 O9 84.1(6) yes . .
O3 W4 O9 154.7(5) yes . 2_645
O1 W4 O13 171.7(4) yes . .
O1 W4 O4 72.2(5) yes . .
O1 W4 O9 82.1(5) yes . .
O1 W4 O9 83.8(4) yes . 2_645
O13 W4 O4 102.9(7) yes . .
O13 W4 O9 102.5(7) yes . .
O13 W4 O9 103.2(6) yes . 2_645
O4 W4 O9 154.3(5) yes . .
O4 W4 O9 92.0(5) yes . 2_645
O9 W4 O9 86.3(5) yes . 2_645
O6 W2 O10 103.5(6) yes . .
O6 W2 O7 85.4(5) yes . .
O6 W2 O7 154.5(5) yes . 2_645
O6 W2 O2 82.0(5) yes . .
O6 W2 O5 86.6(6) yes . 2_645
O10 W2 O7 101.5(6) yes . .
O10 W2 O7 101.8(5) yes . 2_645
O10 W2 O2 171.2(6) yes . .
O10 W2 O5 103.6(6) yes . 2_645
O7 W2 O7 87.2(5) yes . 2_645
O7 W2 O2 71.9(5) yes . .
O7 W2 O5 154.8(5) yes . 2_645
O7 W2 O2 72.5(4) yes 2_645 .
O7 W2 O5 89.8(6) yes 2_645 2_645
O2 W2 O5 83.3(5) yes . 2_645
O25 Cr2 O30 171.8(7) yes . .
O25 Cr2 O20 92.5(6) yes . .
O25 Cr2 O22 87.5(5) yes . .
O25 Cr2 O27 88.5(5) yes . .
O25 Cr2 O28 91.1(5) yes . .
O30 Cr2 O20 95.5(5) yes . .
O30 Cr2 O22 84.5(5) yes . .
O30 Cr2 O27 89.0(5) yes . .
O30 Cr2 O28 89.5(5) yes . .
O20 Cr2 O22 179.5(6) yes . .
O20 Cr2 O27 98.4(6) yes . .
O20 Cr2 O28 94.8(6) yes . .
O22 Cr2 O27 82.2(6) yes . .
O22 Cr2 O28 84.7(6) yes . .
O27 Cr2 O28 166.8(6) yes . .
O33 Cr1 O24 91.5(6) yes . .
O33 Cr1 O20 96.1(6) yes . .
O33 Cr1 O35 94.1(6) yes . .
O33 Cr1 O26 166.5(6) yes . .
O33 Cr1 O21 82.3(6) yes . .
O24 Cr1 O20 92.4(5) yes . .
O24 Cr1 O35 172.5(6) yes . .
O24 Cr1 O26 90.5(6) yes . .
O24 Cr1 O21 87.1(5) yes . .
O20 Cr1 O35 91.8(5) yes . .
O20 Cr1 O26 97.2(6) yes . .
O20 Cr1 O21 178.3(7) yes . .
O35 Cr1 O26 82.9(6) yes . .
O35 Cr1 O21 88.9(5) yes . .
O26 Cr1 O21 84.5(6) yes . .
O31 Cr3 O20 94.2(6) yes . .
O31 Cr3 O29 90.8(6) yes . .
O31 Cr3 O34 88.2(6) yes . .
O31 Cr3 O23 85.3(6) yes . .
O31 Cr3 O32 169.3(6) yes . .
O20 Cr3 O29 94.9(5) yes . .
O20 Cr3 O34 92.8(5) yes . .
O20 Cr3 O23 179.1(5) yes . .
O20 Cr3 O32 95.8(6) yes . .
O29 Cr3 O34 172.3(5) yes . .
O29 Cr3 O23 85.9(5) yes . .
O29 Cr3 O32 84.6(6) yes . .
O34 Cr3 O23 86.4(5) yes . .
O34 Cr3 O32 95.1(6) yes . .
O23 Cr3 O32 84.7(6) yes . .
O1 P1 O1 109.4(8) yes . 2_645
O1 P1 O1 109.4(8) yes . 3_765
O1 P1 O2 109.5(5) yes . .
O1 P1 O1 109.4(8) yes 2_645 3_765
O1 P1 O2 109.5(5) yes 2_645 .
O1 P1 O2 109.5(5) yes 3_765 .
W1 O3 W4 126.0(6) yes . .
W1 O1 W3 88.6(3) yes . .
W1 O1 W4 89.0(4) yes . .
W1 O1 P1 126.3(8) yes . .
W3 O1 W4 88.3(4) yes . .
W3 O1 P1 126.4(7) yes . .
W4 O1 P1 126.1(6) yes . .
Cr3 O31 C10 136.1(9) yes . .
W3 O4 W4 126.9(7) yes . .
Cr1 O33 C13 136.3(14) yes . .
W1 O11 W3 127.0(6) yes . .
Cr2 O25 C1 134.7(11) yes . .
Cr1 O24 C1 129.3(12) yes . .
Cr2 O30 C10 130.4(14) yes . .
W1 O8 W3 151.9(8) yes 2_645 .
Cr2 O20 Cr1 119.6(6) yes . .
Cr2 O20 Cr3 121.9(6) yes . .
Cr1 O20 Cr3 118.5(7) yes . .
Cr1 O35 C16 125.2(11) yes . .
Cr2 O27 C4 129.9(15) yes . .
Cr1 O26 C4 133.5(12) yes . .
Cr2 O28 C7 132.9(12) yes . .
Cr3 O29 C7 128.6(14) yes . .
Cr3 O34 C16 132.1(11) yes . .
Cr3 O32 C13 129.8(15) yes . .
W3 O6 W2 150.6(6) yes . .
W2 O7 W2 127.1(6) yes . 3_765
W2 O2 W2 88.4(6) yes . 2_645
W2 O2 W2 88.4(6) yes . 3_765
W2 O2 P1 126.4(4) yes . .
W2 O2 W2 88.4(6) yes 2_645 3_765
W2 O2 P1 126.4(4) yes 2_645 .
W2 O2 P1 126.4(4) yes 3_765 .
W1 O5 W2 151.7(7) yes . 3_765
W4 O9 W4 151.5(7) yes . 3_765
O33 C13 O32 122(2) yes . .
O33 C13 C14 121.5(16) yes . .
O32 C13 C14 116.9(18) yes . .
O31 C10 O30 124.1(16) yes . .
O31 C10 C11 118.7(15) yes . .
O30 C10 C11 117(2) yes . .
C10 C11 C12 120(2) yes . .
O25 C1 O24 125.7(14) yes . .
O25 C1 C2 116.7(17) yes . .
O24 C1 C2 117.6(17) yes . .
O27 C4 O26 127(2) yes . .
O27 C4 C5 118(2) yes . .
O26 C4 C5 115.1(16) yes . .
C4 C5 C6 122.3(19) yes . .
O28 C7 O29 128.9(17) yes . .
O28 C7 C8 118.0(17) yes . .
O29 C7 C8 113.2(19) yes . .
C7 C8 C9 119(3) yes . .
C1 C2 C3 121.3(18) yes . .
O35 C16 O34 126.4(14) yes . .
O35 C16 C17 114.5(15) yes . .
O34 C16 C17 119.0(13) yes . .
C16 C17 C18 119.8(16) yes . .
C13 C14 C15 119(2) yes . .

loop_
_geom_bond_atom_site_label_1
_geom_bond_atom_site_label_2
_geom_bond_distance
_geom_bond_publ_flag
_geom_bond_site_symmetry_2
W1 O3 1.905(12) yes .
W1 O1 2.445(11) yes .
W1 O11 1.912(15) yes .
W1 O8 1.911(9) yes 3_765
W1 O14 1.694(10) yes .
W1 O5 1.934(11) yes .
W3 O1 2.438(14) yes .
W3 O12 1.697(15) yes .
W3 O4 1.910(12) yes .
W3 O11 1.897(13) yes .
W3 O8 1.894(10) yes .
W3 O6 1.907(11) yes .
W4 O3 1.952(12) yes .
W4 O1 2.461(12) yes .
W4 O13 1.698(13) yes .
W4 O4 1.904(14) yes .
W4 O9 1.916(14) yes .
W4 O9 1.885(12) yes 2_645
W2 O6 1.911(10) yes .
W2 O10 1.705(14) yes .
W2 O7 1.924(13) yes .
W2 O7 1.887(15) yes 2_645
W2 O2 2.448(12) yes .
W2 O5 1.890(11) yes 2_645
Cr2 O25 1.982(11) yes .
Cr2 O30 1.991(11) yes .
Cr2 O20 1.877(14) yes .
Cr2 O22 2.037(14) yes .
Cr2 O27 1.950(14) yes .
Cr2 O28 1.985(12) yes .
Cr1 O33 1.966(17) yes .
Cr1 O24 1.967(11) yes .
Cr1 O20 1.921(11) yes .
Cr1 O35 1.984(11) yes .
Cr1 O26 1.983(17) yes .
Cr1 O21 2.022(13) yes .
Cr3 O31 1.954(14) yes .
Cr3 O20 1.887(12) yes .
Cr3 O29 2.008(12) yes .
Cr3 O34 1.962(12) yes .
Cr3 O23 2.074(12) yes .
Cr3 O32 1.943(16) yes .
P1 O1 1.511(10) yes .
P1 O1 1.511(10) yes 2_645
P1 O1 1.511(10) yes 3_765
P1 O2 1.51(2) yes .
O31 C10 1.26(3) yes .
O33 C13 1.25(3) yes .
O25 C1 1.25(3) yes .
O24 C1 1.26(3) yes .
O30 C10 1.28(2) yes .
O35 C16 1.296(17) yes .
O27 C4 1.24(2) yes .
O26 C4 1.23(3) yes .
O28 C7 1.23(3) yes .
O29 C7 1.25(3) yes .
O34 C16 1.25(3) yes .
O32 C13 1.27(2) yes .
C13 C14 1.46(4) yes .
C10 C11 1.48(3) yes .
C11 C12 1.36(3) yes .
C1 C2 1.49(2) yes .
C4 C5 1.50(4) yes .
C5 C6 1.34(4) yes .
C7 C8 1.51(3) yes .
C8 C9 1.37(4) yes .
C2 C3 1.27(3) yes .
C16 C17 1.52(3) yes .
C17 C18 1.31(2) yes .
C14 C15 1.38(3) yes .
